data_9006586
loop_
_publ_author_name
'Alberti, A.'
'Sacerdoti, M.'
'Quartieri, S.'
'Vezzalini, G.'

_publ_section_title
;
 Heating-induced phase transformation in zeolite brewsterite:
 new 4- and 5-coordinated (Si,Al) sites
 Sample: BR280R
;
_journal_name_full 'Physics and Chemistry of Minerals'
_journal_page_first 181
_journal_page_last 186
_journal_paper_doi 10.1007/s002690050175
_journal_volume 26
_journal_year 1999
_chemical_formula_sum 'Al1.01 H2 O8.79 Si2.99 Sr0.517'
_chemical_name_mineral Brewsterite-Sr
_space_group_IT_number 11
_symmetry_space_group_name_Hall '-P 2yb'
_symmetry_space_group_name_H-M 'P 1 21/m 1'
_cell_angle_alpha 90
_cell_angle_beta 94.41
_cell_angle_gamma 90
_cell_formula_units_Z 4
_cell_length_a 6.676
_cell_length_b 16.547
_cell_length_c 7.543
_cell_volume 830.791
_database_code_amcsd 0008168
_exptl_crystal_density_diffrn 2.392
_cod_original_cell_volume 830.792
_cod_original_formula_sum 'Sr.517 Si2.99 Al1.01 O8.79 H2'
_cod_database_code 9006586

loop_
_space_group_symop_operation_xyz
x,y,z
x,1/2-y,z
-x,1/2+y,-z
-x,-y,-z

loop_
_atom_site_label
_atom_site_fract_x
_atom_site_fract_y
_atom_site_fract_z
_atom_site_occupancy
_atom_site_U_iso_or_equiv
_atom_site_type_symbol
_atom_site_attached_hydrogens
Sr1 0.57000 0.25000 0.06600 0.33800 0.12700 Sr 0
Sr2 0.06700 0.25000 0.56800 0.23600 0.09800 Sr 0
Sr3 0.83300 0.13200 0.08300 0.11800 0.27000 Sr 0
Sr4 0.05500 0.25000 0.39800 0.16000 0.29000 Sr 0
Sr5 0.71600 0.25000 -0.05400 0.06400 0.10000 Sr 0
SiT1 0.31800 0.08560 0.82900 0.69000 0.05500 Si 0
AlT11 0.23100 0.16000 0.84700 0.31000 0.05500 Al 0
SiT2 0.40700 0.06500 0.19500 0.80000 0.07400 Si 0
AlT21 0.22700 0.37500 0.20700 0.20000 0.07400 Al 0
SiT3 0.56700 0.16020 0.54000 0.75000 0.07400 Si 0
AlT3 0.56700 0.16020 0.54000 0.25000 0.07400 Al 0
SiT4 0.91200 0.04270 0.65200 0.75000 0.06600 Si 0
AlT4 0.91200 0.04270 0.65200 0.25000 0.06600 Al 0
O1 0.34700 0.11800 0.01400 1.00000 0.12000 O 0
O2 0.47300 0.13900 0.34100 1.00000 0.15000 O 0
O3 0.76900 0.11500 0.59100 1.00000 0.17000 O 0
O4 0.41400 0.14500 0.69700 1.00000 0.13000 O 0
O5 0.07800 0.08500 0.77300 1.00000 0.15000 O 0
O6 0.19900 0.01900 0.23600 1.00000 0.13000 O 0
O7 0.39600 0.99600 0.81100 0.80000 0.09000 O 0
Wat71 0.10300 0.25000 0.78500 0.91000 0.17000 O 2
Wat72 0.23100 0.25000 0.18600 0.67000 0.06000 O 2
O73 -0.03200 0.15400 0.21900 0.20000 0.16000 O 0
O8 0.00000 0.00000 0.50000 1.00000 0.09000 O 0
O9 0.63300 0.25000 0.52500 1.00000 0.11000 O 0

loop_
_cod_changelog_entry_id
_cod_changelog_entry_author
_cod_changelog_entry_date
_cod_changelog_entry_text
1
;cod-tools version 3.8.0
Id: cif_guess_AMCSD_atom_types 9581 2023-05-17 12:35:41Z saulius
;
2023-05-18T11:39:42+03:00
;Derived atom types and hydrogen counts
from atom names that follow the AMCSD naming convention
(Wat == water, O-H == hydroxyl).
;

loop_
_cod_related_entry_id
_cod_related_entry_database
_cod_related_entry_code
1 AMCSD 0008168
